data_4089048
loop_
_publ_author_name
'Kiyota, Sayori'
'In, Seonyong'
'Saito, Ryo'
'Komine, Nobuyuki'
'Hirano, Masafumi'

_publ_section_title
;
 Ru(0)-Catalyzed Direct Coupling of Internal Alkynes with Conjugated
 Dienes: An Efficient Access to Conjugated Trienes
;
_journal_issue 24
_journal_name_full Organometallics
_journal_page_first 4033
_journal_paper_doi 10.1021/acs.organomet.6b00668
_journal_volume 35
_journal_year 2016
_chemical_formula_moiety 'C20 H28 O4 Ru'
_chemical_formula_sum 'C20 H28 O4 Ru'
_chemical_formula_weight 433.51
_space_group_IT_number 14
_space_group_name_Hall '-P 2ybc'
_space_group_name_H-M_alt 'P 1 21/c 1'
_symmetry_cell_setting monoclinic
_symmetry_Int_Tables_number 14
_symmetry_space_group_name_Hall '-P 2ybc'
_symmetry_space_group_name_H-M 'P 1 21/c 1'
_atom_sites_solution_hydrogens geom
_atom_sites_solution_primary direct
_atom_sites_solution_secondary difmap
_cell_angle_alpha 90.0000
_cell_angle_beta 94.400(4)
_cell_angle_gamma 90.0000
_cell_formula_units_Z 4
_cell_length_a 11.667(3)
_cell_length_b 9.966(2)
_cell_length_c 15.700(3)
_cell_measurement_reflns_used 5694
_cell_measurement_temperature 200
_cell_measurement_theta_max 27.48
_cell_measurement_theta_min 3.05
_cell_volume 1820.1(7)
_computing_cell_refinement CrystalClear
_computing_data_collection 'CrystalClear (Rigaku Inc., 2007)'
_computing_data_reduction CrystalClear
_computing_molecular_graphics 'CrystalStructure 4.0'
_computing_publication_material 'CrystalStructure 4.0 (Rigaku, 2010)'
_computing_structure_refinement 'SHELXL97 (Sheldrick, 2008)'
_computing_structure_solution 'SIR92 (Altomare, et al., 1994)'
_diffrn_ambient_temperature 200
_diffrn_detector_area_resol_mean 7.314
_diffrn_measured_fraction_theta_full 0.995
_diffrn_measured_fraction_theta_max 0.995
_diffrn_measurement_device_type 'Rigaku Mercury70'
_diffrn_measurement_method \w
_diffrn_radiation_type 'Mo K\a'
_diffrn_radiation_wavelength 0.71075
_diffrn_reflns_av_R_equivalents 0.0192
_diffrn_reflns_limit_h_max 10
_diffrn_reflns_limit_h_min -15
_diffrn_reflns_limit_k_max 12
_diffrn_reflns_limit_k_min -12
_diffrn_reflns_limit_l_max 20
_diffrn_reflns_limit_l_min -17
_diffrn_reflns_number 13673
_diffrn_reflns_theta_full 27.50
_diffrn_reflns_theta_max 27.50
_diffrn_standards_number 0
_exptl_absorpt_coefficient_mu 0.883
_exptl_absorpt_correction_T_max 0.928
_exptl_absorpt_correction_T_min 0.870
_exptl_absorpt_correction_type numerical
_exptl_absorpt_process_details 'NUMABS (Rigaku, 1999)'
_exptl_crystal_colour darkYellow
_exptl_crystal_density_diffrn 1.582
_exptl_crystal_density_method 'not measured'
_exptl_crystal_description prism
_exptl_crystal_F_000 896.00
_exptl_crystal_size_max 0.327
_exptl_crystal_size_mid 0.142
_exptl_crystal_size_min 0.085
_refine_diff_density_max 1.470
_refine_diff_density_min -0.890
_refine_ls_extinction_method none
_refine_ls_goodness_of_fit_ref 0.678
_refine_ls_hydrogen_treatment constr
_refine_ls_number_parameters 226
_refine_ls_number_reflns 4152
_refine_ls_number_restraints 0
_refine_ls_R_factor_gt 0.0279
_refine_ls_shift/su_max 0.001
_refine_ls_structure_factor_coef Fsqd
_refine_ls_weighting_details 'w = 1/[\s^2^(Fo^2^)+(0.0755P)^2^+3.8894P] where P=(Fo^2^+2Fc^2^)/3'
_refine_ls_weighting_scheme calc
_refine_ls_wR_factor_ref 0.0773
_reflns_number_gt 3773
_reflns_number_total 4152
_reflns_threshold_expression F^2^>2.0\s(F^2^)
_cod_data_source_file om6b00668_si_004.cif
_cod_data_source_block Complex7a(UED0449-2)
_cod_original_cell_volume 1820.0(7)
_cod_database_code 4089048

loop_
_symmetry_equiv_pos_site_id
_symmetry_equiv_pos_as_xyz
1 +X,+Y,+Z
2 -X,1/2+Y,1/2-Z
3 -X,-Y,-Z
4 +X,1/2-Y,1/2+Z

loop_
_atom_site_label
_atom_site_type_symbol
_atom_site_fract_x
_atom_site_fract_y
_atom_site_fract_z
_atom_site_U_iso_or_equiv
_atom_site_adp_type
_atom_site_occupancy
_atom_site_symmetry_multiplicity
_atom_site_calc_flag
_atom_site_refinement_flags
Ru1 Ru 0.825525(12) 0.773949(15) 0.108189(8) 0.01700(7) Uani 1.0 4 d .
O1 O 0.57643(14) 0.61718(17) 0.22455(12) 0.0368(4) Uani 1.0 4 d .
O2 O 0.67641(14) 0.43026(16) 0.20281(13) 0.0391(4) Uani 1.0 4 d .
O3 O 0.82381(16) 0.39918(17) 0.05716(11) 0.0394(4) Uani 1.0 4 d .
O4 O 0.74077(16) 0.49000(18) -0.06274(11) 0.0392(4) Uani 1.0 4 d .
C1 C 0.66652(18) 0.5635(2) 0.21276(12) 0.0250(4) Uani 1.0 4 d .
C2 C 0.78009(17) 0.6284(2) 0.21110(12) 0.0228(4) Uani 1.0 4 d .
C3 C 0.7933(2) 0.7612(3) 0.24540(13) 0.0254(5) Uani 1.0 4 d .
C4 C 0.89839(19) 0.8269(3) 0.24591(13) 0.0279(5) Uani 1.0 4 d .
C5 C 1.0147(3) 0.7589(3) 0.25922(17) 0.0352(6) Uani 1.0 4 d .
C6 C 1.0866(2) 0.7857(3) 0.18482(18) 0.0388(6) Uani 1.0 4 d .
C7 C 1.01710(19) 0.7560(3) 0.10179(16) 0.0302(5) Uani 1.0 4 d .
C8 C 0.96232(17) 0.6321(3) 0.08661(14) 0.0276(5) Uani 1.0 4 d .
C9 C 0.87917(18) 0.6191(2) 0.01528(13) 0.0250(4) Uani 1.0 4 d .
C10 C 0.81454(18) 0.4916(3) 0.00804(13) 0.0274(5) Uani 1.0 4 d .
C11 C 0.5726(3) 0.3547(3) 0.2059(3) 0.0612(10) Uani 1.0 4 d .
C12 C 0.6675(3) 0.3727(4) -0.0704(3) 0.0554(8) Uani 1.0 4 d .
C13 C 0.65086(17) 0.7678(2) 0.03572(14) 0.0231(4) Uani 1.0 4 d .
C14 C 0.64239(17) 0.8526(2) 0.10519(13) 0.0239(4) Uani 1.0 4 d .
C15 C 0.63648(19) 1.0053(2) 0.10131(14) 0.0299(5) Uani 1.0 4 d .
C16 C 0.7549(2) 1.0709(2) 0.11807(15) 0.0316(5) Uani 1.0 4 d .
C17 C 0.85067(19) 0.9889(2) 0.08414(13) 0.0263(4) Uani 1.0 4 d .
C18 C 0.84392(19) 0.9233(2) 0.00497(13) 0.0273(5) Uani 1.0 4 d .
C19 C 0.7427(3) 0.9320(3) -0.06144(13) 0.0336(5) Uani 1.0 4 d .
C20 C 0.6593(2) 0.8141(3) -0.05540(13) 0.0308(5) Uani 1.0 4 d .
H2 H 0.8451 0.5675 0.2303 0.0274 Uiso 1.0 4 calc R
H3 H 0.7255 0.8084 0.2668 0.0304 Uiso 1.0 4 calc R
H4 H 0.8972 0.9244 0.2610 0.0335 Uiso 1.0 4 calc R
H5A H 1.0038 0.6610 0.2654 0.0422 Uiso 1.0 4 calc R
H5B H 1.0556 0.7926 0.3125 0.0422 Uiso 1.0 4 calc R
H6A H 1.1115 0.8807 0.1857 0.0465 Uiso 1.0 4 calc R
H6B H 1.1562 0.7285 0.1898 0.0465 Uiso 1.0 4 calc R
H7 H 1.0474 0.7981 0.0502 0.0362 Uiso 1.0 4 calc R
H8 H 0.9786 0.5551 0.1266 0.0332 Uiso 1.0 4 calc R
H9 H 0.9035 0.6557 -0.0398 0.0300 Uiso 1.0 4 calc R
H11A H 0.5162 0.3855 0.1606 0.0735 Uiso 1.0 4 calc R
H11B H 0.5415 0.3675 0.2616 0.0735 Uiso 1.0 4 calc R
H11C H 0.5888 0.2593 0.1976 0.0735 Uiso 1.0 4 calc R
H12A H 0.7148 0.2925 -0.0766 0.0665 Uiso 1.0 4 calc R
H12B H 0.6129 0.3820 -0.1208 0.0665 Uiso 1.0 4 calc R
H12C H 0.6251 0.3641 -0.0192 0.0665 Uiso 1.0 4 calc R
H13 H 0.6097 0.6804 0.0407 0.0277 Uiso 1.0 4 calc R
H14 H 0.5973 0.8132 0.1507 0.0287 Uiso 1.0 4 calc R
H15A H 0.5852 1.0378 0.1443 0.0359 Uiso 1.0 4 calc R
H15B H 0.6027 1.0329 0.0442 0.0359 Uiso 1.0 4 calc R
H16A H 0.7534 1.1607 0.0910 0.0379 Uiso 1.0 4 calc R
H16B H 0.7712 1.0836 0.1804 0.0379 Uiso 1.0 4 calc R
H17 H 0.9295 1.0221 0.1029 0.0316 Uiso 1.0 4 calc R
H18 H 0.9196 0.9176 -0.0206 0.0327 Uiso 1.0 4 calc R
H19A H 0.7715 0.9334 -0.1191 0.0403 Uiso 1.0 4 calc R
H19B H 0.7009 1.0171 -0.0536 0.0403 Uiso 1.0 4 calc R
H20A H 0.5821 0.8413 -0.0799 0.0370 Uiso 1.0 4 calc R
H20B H 0.6855 0.7383 -0.0898 0.0370 Uiso 1.0 4 calc R

loop_
_atom_site_aniso_label
_atom_site_aniso_U_11
_atom_site_aniso_U_22
_atom_site_aniso_U_33
_atom_site_aniso_U_12
_atom_site_aniso_U_13
_atom_site_aniso_U_23
Ru1 0.01746(10) 0.01622(11) 0.01753(10) -0.00109(5) 0.00277(6) 0.00022(4)
O1 0.0306(9) 0.0288(9) 0.0529(10) -0.0009(7) 0.0158(8) -0.0000(8)
O2 0.0333(9) 0.0224(8) 0.0642(12) -0.0053(7) 0.0197(8) -0.0029(8)
O3 0.0510(11) 0.0265(8) 0.0409(9) -0.0047(8) 0.0046(8) -0.0006(7)
O4 0.0431(10) 0.0301(9) 0.0427(10) -0.0029(8) -0.0080(8) -0.0094(7)
C1 0.0294(10) 0.0242(10) 0.0222(9) -0.0028(8) 0.0082(8) 0.0013(8)
C2 0.0247(10) 0.0240(10) 0.0201(9) -0.0019(8) 0.0040(7) 0.0050(7)
C3 0.0323(12) 0.0281(10) 0.0158(9) -0.0033(8) 0.0033(8) 0.0022(7)
C4 0.0333(11) 0.0261(11) 0.0234(9) -0.0047(9) -0.0039(8) -0.0016(8)
C5 0.0322(13) 0.0372(12) 0.0338(13) -0.0060(10) -0.0127(10) -0.0002(10)
C6 0.0224(11) 0.0422(15) 0.0503(15) -0.0040(10) -0.0061(10) -0.0020(11)
C7 0.0188(10) 0.0351(12) 0.0370(13) -0.0010(9) 0.0049(9) -0.0011(9)
C8 0.0195(9) 0.0294(11) 0.0348(11) 0.0047(8) 0.0066(8) -0.0023(9)
C9 0.0254(10) 0.0232(10) 0.0277(10) 0.0005(8) 0.0102(8) -0.0049(8)
C10 0.0276(10) 0.0264(11) 0.0292(10) 0.0031(8) 0.0084(8) -0.0073(8)
C11 0.0491(17) 0.0293(14) 0.110(3) -0.0177(13) 0.0347(18) -0.0131(16)
C12 0.0499(17) 0.0453(17) 0.069(2) -0.0138(14) -0.0075(14) -0.0177(15)
C13 0.0174(10) 0.0251(10) 0.0263(10) -0.0004(7) -0.0023(8) 0.0000(8)
C14 0.0193(9) 0.0240(10) 0.0287(10) 0.0034(8) 0.0027(7) 0.0002(8)
C15 0.0320(11) 0.0221(10) 0.0357(11) 0.0076(9) 0.0028(9) -0.0014(8)
C16 0.0415(13) 0.0175(10) 0.0357(11) 0.0014(9) 0.0027(9) -0.0026(8)
C17 0.0317(11) 0.0181(9) 0.0295(10) -0.0065(8) 0.0037(8) 0.0029(8)
C18 0.0331(11) 0.0238(10) 0.0258(10) -0.0033(9) 0.0085(8) 0.0069(8)
C19 0.0465(13) 0.0332(12) 0.0207(9) -0.0004(10) 0.0005(9) 0.0057(8)
C20 0.0339(12) 0.0337(12) 0.0237(10) 0.0032(10) -0.0055(9) -0.0003(9)

loop_
_atom_type_symbol
_atom_type_description
_atom_type_scat_dispersion_real
_atom_type_scat_dispersion_imag
_atom_type_scat_source
C C 0.0033 0.0016
;
International Tables for Crystallography
(1992, Vol. C, Tables 4.2.6.8 and 6.1.1.4)
;
H H 0.0000 0.0000
;
International Tables for Crystallography
(1992, Vol. C, Table 6.1.1.4)
;
O O 0.0106 0.0060
;
International Tables for Crystallography
(1992, Vol. C, Tables 4.2.6.8 and 6.1.1.4)
;
Ru Ru -1.2594 0.8363
;
International Tables for Crystallography
(1992, Vol. C, Tables 4.2.6.8 and 6.1.1.4)
;

loop_
_geom_angle_atom_site_label_1
_geom_angle_atom_site_label_2
_geom_angle_atom_site_label_3
_geom_angle
_geom_angle_publ_flag
C2 Ru1 C3 37.25(8) yes
C2 Ru1 C4 64.54(8) yes
C2 Ru1 C7 105.58(8) yes
C2 Ru1 C8 84.82(8) yes
C2 Ru1 C9 96.65(8) yes
C2 Ru1 C13 95.19(8) yes
C2 Ru1 C14 87.97(8) yes
C2 Ru1 C17 142.02(8) yes
C2 Ru1 C18 171.95(8) yes
C3 Ru1 C4 35.54(8) yes
C3 Ru1 C7 106.35(9) yes
C3 Ru1 C8 107.14(9) yes
C3 Ru1 C9 131.91(8) yes
C3 Ru1 C13 105.91(9) yes
C3 Ru1 C14 79.09(8) yes
C3 Ru1 C17 104.92(8) yes
C3 Ru1 C18 141.19(8) yes
C4 Ru1 C7 76.46(9) yes
C4 Ru1 C8 94.13(8) yes
C4 Ru1 C9 131.35(8) yes
C4 Ru1 C13 136.66(8) yes
C4 Ru1 C14 102.55(8) yes
C4 Ru1 C17 83.94(8) yes
C4 Ru1 C18 118.53(8) yes
C7 Ru1 C8 36.87(9) yes
C7 Ru1 C9 65.76(9) yes
C7 Ru1 C13 146.72(9) yes
C7 Ru1 C14 163.94(9) yes
C7 Ru1 C17 85.62(9) yes
C7 Ru1 C18 82.47(9) yes
C8 Ru1 C9 37.69(8) yes
C8 Ru1 C13 123.22(8) yes
C8 Ru1 C14 156.86(8) yes
C8 Ru1 C17 119.78(9) yes
C8 Ru1 C18 102.03(9) yes
C9 Ru1 C13 86.54(8) yes
C9 Ru1 C14 122.14(8) yes
C9 Ru1 C17 120.69(8) yes
C9 Ru1 C18 86.51(8) yes
C13 Ru1 C14 35.72(8) yes
C13 Ru1 C17 93.85(8) yes
C13 Ru1 C18 77.57(8) yes
C14 Ru1 C17 78.35(8) yes
C14 Ru1 C18 84.09(8) yes
C17 Ru1 C18 36.94(8) yes
C1 O2 C11 115.9(2) yes
C10 O4 C12 114.4(2) yes
O1 C1 O2 122.7(2) yes
O1 C1 C2 127.0(2) yes
O2 C1 C2 110.24(18) yes
Ru1 C2 C1 123.56(13) yes
Ru1 C2 C3 69.66(12) yes
C1 C2 C3 117.95(19) yes
Ru1 C3 C2 73.09(12) yes
Ru1 C3 C4 76.31(13) yes
C2 C3 C4 120.4(2) yes
Ru1 C4 C3 68.15(12) yes
Ru1 C4 C5 106.64(15) yes
C3 C4 C5 124.8(2) yes
C4 C5 C6 111.0(2) yes
C5 C6 C7 109.8(2) yes
Ru1 C7 C6 114.52(17) yes
Ru1 C7 C8 68.69(13) yes
C6 C7 C8 121.8(3) yes
Ru1 C8 C7 74.44(14) yes
Ru1 C8 C9 73.69(12) yes
C7 C8 C9 119.0(2) yes
Ru1 C9 C8 68.62(12) yes
Ru1 C9 C10 118.36(15) yes
C8 C9 C10 116.69(19) yes
O3 C10 O4 122.6(2) yes
O3 C10 C9 126.2(2) yes
O4 C10 C9 111.21(18) yes
Ru1 C13 C14 72.76(12) yes
Ru1 C13 C20 110.25(14) yes
C14 C13 C20 124.76(19) yes
Ru1 C14 C13 71.52(12) yes
Ru1 C14 C15 112.63(14) yes
C13 C14 C15 125.58(19) yes
C14 C15 C16 112.44(18) yes
C15 C16 C17 112.88(18) yes
Ru1 C17 C16 110.73(15) yes
Ru1 C17 C18 72.49(12) yes
C16 C17 C18 124.8(2) yes
Ru1 C18 C17 70.57(12) yes
Ru1 C18 C19 115.20(15) yes
C17 C18 C19 124.8(2) yes
C18 C19 C20 112.19(19) yes
C13 C20 C19 112.33(17) yes
Ru1 C2 H2 112.955 no
C1 C2 H2 112.961 no
C3 C2 H2 112.960 no
Ru1 C3 H3 119.743 no
C2 C3 H3 119.746 no
C4 C3 H3 119.751 no
Ru1 C4 H4 115.485 no
C3 C4 H4 115.480 no
C5 C4 H4 115.486 no
C4 C5 H5A 109.442 no
C4 C5 H5B 109.444 no
C6 C5 H5A 109.451 no
C6 C5 H5B 109.451 no
H5A C5 H5B 108.040 no
C5 C6 H6A 109.707 no
C5 C6 H6B 109.712 no
C7 C6 H6A 109.709 no
C7 C6 H6B 109.704 no
H6A C6 H6B 108.187 no
Ru1 C7 H7 114.608 no
C6 C7 H7 114.621 no
C8 C7 H7 114.610 no
Ru1 C8 H8 120.455 no
C7 C8 H8 120.453 no
C9 C8 H8 120.457 no
Ru1 C9 H9 115.087 no
C8 C9 H9 115.078 no
C10 C9 H9 115.087 no
O2 C11 H11A 109.476 no
O2 C11 H11B 109.465 no
O2 C11 H11C 109.478 no
H11A C11 H11B 109.467 no
H11A C11 H11C 109.477 no
H11B C11 H11C 109.464 no
O4 C12 H12A 109.475 no
O4 C12 H12B 109.478 no
O4 C12 H12C 109.463 no
H12A C12 H12B 109.469 no
H12A C12 H12C 109.473 no
H12B C12 H12C 109.469 no
Ru1 C13 H13 113.902 no
C14 C13 H13 113.901 no
C20 C13 H13 113.905 no
Ru1 C14 H14 113.298 no
C13 C14 H14 113.298 no
C15 C14 H14 113.300 no
C14 C15 H15A 109.106 no
C14 C15 H15B 109.110 no
C16 C15 H15A 109.116 no
C16 C15 H15B 109.116 no
H15A C15 H15B 107.846 no
C15 C16 H16A 109.013 no
C15 C16 H16B 109.010 no
C17 C16 H16A 109.012 no
C17 C16 H16B 109.008 no
H16A C16 H16B 107.793 no
Ru1 C17 H17 113.818 no
C16 C17 H17 113.815 no
C18 C17 H17 113.818 no
Ru1 C18 H18 113.097 no
C17 C18 H18 113.098 no
C19 C18 H18 113.096 no
C18 C19 H19A 109.169 no
C18 C19 H19B 109.161 no
C20 C19 H19A 109.172 no
C20 C19 H19B 109.172 no
H19A C19 H19B 107.885 no
C13 C20 H20A 109.132 no
C13 C20 H20B 109.133 no
C19 C20 H20A 109.140 no
C19 C20 H20B 109.136 no
H20A C20 H20B 107.868 no

loop_
_geom_bond_atom_site_label_1
_geom_bond_atom_site_label_2
_geom_bond_distance
_geom_bond_publ_flag
Ru1 C2 2.264(2) yes
Ru1 C3 2.219(3) yes
Ru1 C4 2.323(2) yes
Ru1 C7 2.252(3) yes
Ru1 C8 2.178(3) yes
Ru1 C9 2.245(3) yes
Ru1 C13 2.257(2) yes
Ru1 C14 2.273(2) yes
Ru1 C17 2.198(2) yes
Ru1 C18 2.223(3) yes
O1 C1 1.206(3) yes
O2 C1 1.343(3) yes
O2 C11 1.430(4) yes
O3 C10 1.200(3) yes
O4 C10 1.352(3) yes
O4 C12 1.448(4) yes
C1 C2 1.476(3) yes
C2 C3 1.432(3) yes
C3 C4 1.390(4) yes
C4 C5 1.517(4) yes
C5 C6 1.513(4) yes
C6 C7 1.511(4) yes
C7 C8 1.403(4) yes
C8 C9 1.430(3) yes
C9 C10 1.478(3) yes
C13 C14 1.389(3) yes
C13 C20 1.514(3) yes
C14 C15 1.524(3) yes
C15 C16 1.533(4) yes
C16 C17 1.514(4) yes
C17 C18 1.401(3) yes
C18 C19 1.517(3) yes
C19 C20 1.533(4) yes
C2 H2 1.000 no
C3 H3 1.000 no
C4 H4 1.000 no
C5 H5A 0.990 no
C5 H5B 0.990 no
C6 H6A 0.990 no
C6 H6B 0.990 no
C7 H7 1.000 no
C8 H8 1.000 no
C9 H9 1.000 no
C11 H11A 0.980 no
C11 H11B 0.980 no
C11 H11C 0.980 no
C12 H12A 0.980 no
C12 H12B 0.980 no
C12 H12C 0.980 no
C13 H13 1.000 no
C14 H14 1.000 no
C15 H15A 0.990 no
C15 H15B 0.990 no
C16 H16A 0.990 no
C16 H16B 0.990 no
C17 H17 1.000 no
C18 H18 1.000 no
C19 H19A 0.990 no
C19 H19B 0.990 no
C20 H20A 0.990 no
C20 H20B 0.990 no

loop_
_geom_contact_atom_site_label_1
_geom_contact_atom_site_label_2
_geom_contact_distance
_geom_contact_publ_flag
_geom_contact_site_symmetry_2
O1 C3 2.905(3) no .
O1 C11 2.632(4) no .
O1 C13 3.491(3) no .
O1 C14 3.135(3) no .
O2 O3 2.981(3) no .
O3 C1 3.564(3) no .
O3 C2 3.393(3) no .
O3 C8 2.846(3) no .
O3 C12 2.617(4) no .
O4 C13 3.377(3) no .
O4 C20 3.371(4) no .
C1 C13 3.439(3) no .
C1 C14 3.340(3) no .
C2 C5 3.072(4) no .
C2 C10 3.519(3) no .
C4 C16 3.497(3) no .
C5 C8 3.010(4) no .
C9 C20 3.338(4) no .
C10 C13 3.397(3) no .
C13 C16 3.469(3) no .
C14 C19 3.051(3) no .
C15 C18 3.062(4) no .
C15 C19 3.014(4) no .
C15 C20 3.140(4) no .
C16 C19 3.133(4) no .
C17 C20 3.474(3) no .
O1 C11 3.180(4) no 2_655
O1 C12 3.592(4) no 3_665
O1 C20 3.582(3) no 4_565
O2 C6 3.476(3) no 2_745
O3 C7 3.574(3) no 3_765
O3 C8 3.505(3) no 3_765
O3 C16 3.518(3) no 1_545
C1 C19 3.588(3) no 4_565
C6 O2 3.476(3) no 2_755
C7 O3 3.574(3) no 3_765
C8 O3 3.505(3) no 3_765
C8 C9 3.564(3) no 3_765
C8 C10 3.331(3) no 3_765
C9 C8 3.564(3) no 3_765
C10 C8 3.331(3) no 3_765
C11 O1 3.180(4) no 2_645
C12 O1 3.592(4) no 3_665
C16 O3 3.518(3) no 1_565
C19 C1 3.588(3) no 4_564
C20 O1 3.582(3) no 4_564
Ru1 H5A 3.3007 no .
Ru1 H16B 3.3641 no .
Ru1 H20B 3.4167 no .
O1 H2 3.1682 no .
O1 H3 2.6307 no .
O1 H11A 2.5933 no .
O1 H11B 2.5941 no .
O1 H11C 3.5957 no .
O1 H13 3.0091 no .
O1 H14 2.2941 no .
O2 H2 2.4089 no .
O2 H12C 3.5522 no .
O3 H2 3.1878 no .
O3 H8 2.5615 no .
O3 H9 3.1521 no .
O3 H12A 2.5983 no .
O3 H12B 3.5820 no .
O3 H12C 2.5504 no .
O4 H9 2.5214 no .
O4 H13 2.9928 no .
O4 H20B 2.5834 no .
C1 H3 2.6570 no .
C1 H11A 2.5832 no .
C1 H11B 2.5883 no .
C1 H11C 3.1680 no .
C1 H13 2.9703 no .
C1 H14 2.7700 no .
C2 H4 3.3183 no .
C2 H5A 2.7018 no .
C2 H8 2.8517 no .
C2 H13 3.2504 no .
C2 H14 2.9205 no .
C3 H5A 2.6474 no .
C3 H5B 3.1754 no .
C3 H14 2.6808 no .
C3 H16B 3.3749 no .
C4 H2 2.6652 no .
C4 H6A 2.7791 no .
C4 H6B 3.3454 no .
C4 H8 3.4632 no .
C4 H16B 3.0936 no .
C4 H17 3.0133 no .
C5 H2 2.7603 no .
C5 H3 3.4212 no .
C5 H7 3.3549 no .
C5 H8 2.9164 no .
C6 H4 2.9380 no .
C6 H8 2.7441 no .
C6 H17 3.1942 no .
C7 H2 3.4992 no .
C7 H4 3.3996 no .
C7 H5A 2.7530 no .
C7 H5B 3.3249 no .
C7 H9 2.6919 no .
C7 H17 2.8425 no .
C7 H18 2.6914 no .
C8 H2 2.8009 no .
C8 H5A 2.8258 no .
C8 H6A 3.3429 no .
C8 H6B 2.8457 no .
C8 H18 3.3238 no .
C9 H2 3.4676 no .
C9 H7 2.6773 no .
C9 H13 3.2572 no .
C9 H18 3.0701 no .
C9 H20B 2.9429 no .
C10 H2 3.5618 no .
C10 H8 2.6422 no .
C10 H12A 2.6116 no .
C10 H12B 3.1755 no .
C10 H12C 2.5561 no .
C10 H13 3.1153 no .
C10 H20B 3.2113 no .
C13 H9 3.4470 no .
C13 H15A 3.3066 no .
C13 H15B 2.7067 no .
C13 H19A 3.3376 no .
C13 H19B 2.9337 no .
C14 H3 2.6819 no .
C14 H16A 3.3461 no .
C14 H16B 2.9454 no .
C14 H19B 3.1031 no .
C14 H20A 2.9394 no .
C14 H20B 3.3401 no .
C15 H3 3.3559 no .
C15 H13 3.3821 no .
C15 H17 3.4204 no .
C15 H19B 2.6028 no .
C15 H20A 3.3003 no .
C16 H3 3.5403 no .
C16 H4 3.0581 no .
C16 H14 3.2225 no .
C16 H18 3.3786 no .
C16 H19B 2.7728 no .
C17 H4 2.8612 no .
C17 H6A 3.4960 no .
C17 H7 3.0581 no .
C17 H15A 3.3425 no .
C17 H15B 2.9454 no .
C17 H19A 3.3000 no .
C17 H19B 2.6885 no .
C18 H7 2.7274 no .
C18 H9 2.8579 no .
C18 H15B 3.1236 no .
C18 H16A 2.9581 no .
C18 H16B 3.3485 no .
C18 H20A 3.3387 no .
C18 H20B 2.9337 no .
C19 H9 3.3353 no .
C19 H13 3.4125 no .
C19 H15B 2.6161 no .
C19 H16A 3.2993 no .
C19 H17 3.3690 no .
C20 H9 3.2497 no .
C20 H14 3.3701 no .
C20 H15B 2.7925 no .
C20 H18 3.2139 no .
H2 H3 2.8567 no .
H2 H5A 2.1068 no .
H2 H5B 3.4989 no .
H2 H8 2.3414 no .
H3 H4 2.3195 no .
H3 H5A 3.5651 no .
H3 H14 2.2676 no .
H3 H15A 3.3349 no .
H3 H16B 3.1229 no .
H4 H5A 2.9034 no .
H4 H5B 2.3597 no .
H4 H6A 2.8799 no .
H4 H16B 2.4484 no .
H4 H17 2.7192 no .
H5A H6A 2.8603 no .
H5A H6B 2.3126 no .
H5A H8 2.4187 no .
H5B H6A 2.3150 no .
H5B H6B 2.4182 no .
H6A H7 2.3493 no .
H6A H17 2.7863 no .
H6B H7 2.5424 no .
H6B H8 2.8188 no .
H7 H8 2.8447 no .
H7 H9 2.5427 no .
H7 H17 2.7812 no .
H7 H18 2.1499 no .
H8 H9 2.8715 no .
H9 H18 2.6321 no .
H9 H19A 3.3596 no .
H9 H20B 2.7305 no .
H11A H12C 3.1896 no .
H12C H13 3.2982 no .
H13 H14 2.1902 no .
H13 H15B 3.5140 no .
H13 H20A 2.4828 no .
H13 H20B 2.3634 no .
H14 H15A 2.2441 no .
H14 H15B 2.7584 no .
H14 H16B 3.3831 no .
H15A H16A 2.5108 no .
H15A H16B 2.2470 no .
H15A H19B 3.4872 no .
H15B H16A 2.2477 no .
H15B H16B 2.8357 no .
H15B H19A 3.4946 no .
H15B H19B 1.9915 no .
H15B H20A 2.7259 no .
H16A H17 2.4701 no .
H16A H19B 2.7129 no .
H16B H17 2.3684 no .
H17 H18 2.1972 no .
H17 H19B 3.4850 no .
H18 H19A 2.2344 no .
H18 H19B 2.7496 no .
H18 H20B 3.3728 no .
H19A H20A 2.5118 no .
H19A H20B 2.2517 no .
H19B H20A 2.2520 no .
H19B H20B 2.8390 no .
O1 H11A 3.4452 no 2_655
O1 H11B 2.8657 no 2_655
O1 H11C 2.7530 no 2_655
O1 H12B 2.6427 no 3_665
O1 H15A 3.0029 no 2_645
O1 H19A 3.2558 no 4_565
O1 H20A 3.0931 no 4_565
O1 H20B 3.4096 no 4_565
O2 H5B 3.4392 no 2_745
O2 H6A 2.9603 no 2_745
O2 H6B 3.1934 no 2_745
O2 H16A 3.3691 no 1_545
O2 H19A 3.2276 no 4_565
O3 H5B 2.6172 no 2_745
O3 H7 3.0585 no 3_765
O3 H9 3.2593 no 3_765
O3 H16A 2.5832 no 1_545
O4 H3 3.3404 no 4_564
O4 H4 3.5340 no 4_564
O4 H6B 3.2450 no 3_765
O4 H8 3.5252 no 3_765
O4 H11A 3.4906 no 3_665
C1 H6A 3.4542 no 2_745
C1 H12B 3.5054 no 3_665
C1 H19A 2.8235 no 4_565
C1 H20A 3.5991 no 4_565
C2 H6A 3.1627 no 2_745
C2 H19A 2.7451 no 4_565
C3 H19A 2.9037 no 4_565
C3 H20B 2.9626 no 4_565
C4 H5A 3.5281 no 2_755
C4 H8 3.2861 no 2_755
C4 H9 3.3643 no 4_565
C5 H2 3.4813 no 2_755
C5 H4 3.5101 no 2_745
C5 H8 3.4517 no 2_755
C5 H16A 3.5821 no 2_745
C5 H16B 3.1349 no 2_745
C5 H17 3.2342 no 2_745
C6 H2 3.1834 no 2_755
C6 H12A 3.0766 no 3_765
C6 H16B 3.2790 no 2_745
C6 H19A 3.4499 no 3_775
C7 H12A 3.2196 no 3_765
C7 H18 3.5908 no 3_775
C8 H4 3.4779 no 2_745
C8 H9 3.3748 no 3_765
C9 H8 3.3606 no 3_765
C10 H7 3.4627 no 3_765
C10 H8 3.3597 no 3_765
C11 H3 3.5669 no 2_645
C11 H12B 3.5934 no 3_665
C11 H14 3.1385 no 2_645
C11 H15A 3.3093 no 1_545
C11 H15A 3.5940 no 2_645
C11 H16A 3.4681 no 1_545
C11 H20A 3.2307 no 3_665
C11 H20B 3.5226 no 3_665
C12 H6B 3.0574 no 3_765
C12 H11A 3.4556 no 3_665
C12 H13 3.3447 no 3_665
C12 H16A 3.3913 no 1_545
C12 H19B 3.5725 no 1_545
C13 H12C 3.4691 no 3_665
C14 H11B 3.1132 no 2_655
C15 H11B 3.3940 no 2_655
C15 H11C 3.0219 no 1_565
C15 H15B 3.4893 no 3_675
C15 H20A 2.9706 no 3_675
C16 H5A 3.3601 no 2_755
C16 H5B 3.2532 no 2_755
C16 H6B 3.4878 no 2_755
C16 H11C 3.0345 no 1_565
C17 H5A 3.2851 no 2_755
C17 H5B 3.5660 no 2_755
C17 H7 3.2798 no 3_775
C17 H18 3.0748 no 3_775
C18 H7 3.1991 no 3_775
C18 H17 3.2928 no 3_775
C18 H18 3.1749 no 3_775
C19 H2 3.5664 no 4_564
C19 H6A 3.2699 no 3_775
C20 H3 3.1956 no 4_564
C20 H11A 3.2185 no 3_665
C20 H11C 3.5935 no 3_665
C20 H15A 3.4137 no 3_675
C20 H15B 3.4332 no 3_675
H2 C5 3.4813 no 2_745
H2 C6 3.1834 no 2_745
H2 C19 3.5664 no 4_565
H2 H4 3.3214 no 2_745
H2 H5B 3.0690 no 2_745
H2 H6A 2.3146 no 2_745
H2 H17 3.5944 no 2_745
H2 H19A 2.5766 no 4_565
H3 O4 3.3404 no 4_565
H3 C11 3.5669 no 2_655
H3 C20 3.1956 no 4_565
H3 H9 3.5628 no 4_565
H3 H11A 3.2156 no 2_655
H3 H11B 3.1687 no 2_655
H3 H19A 3.0260 no 4_565
H3 H20A 3.3816 no 4_565
H3 H20B 2.3810 no 4_565
H4 O4 3.5340 no 4_565
H4 C5 3.5101 no 2_755
H4 C8 3.4779 no 2_755
H4 H2 3.3214 no 2_755
H4 H5A 2.6721 no 2_755
H4 H6B 3.2006 no 2_755
H4 H8 2.5538 no 2_755
H4 H9 3.2224 no 4_565
H5A C4 3.5281 no 2_745
H5A C16 3.3601 no 2_745
H5A C17 3.2851 no 2_745
H5A H4 2.6721 no 2_745
H5A H6A 3.2180 no 2_745
H5A H16A 3.4832 no 2_745
H5A H16B 2.8057 no 2_745
H5A H17 2.5594 no 2_745
H5A H19A 3.5028 no 4_565
H5B O2 3.4392 no 2_755
H5B O3 2.6172 no 2_755
H5B C16 3.2532 no 2_745
H5B C17 3.5660 no 2_745
H5B H2 3.0690 no 2_755
H5B H8 2.8240 no 2_755
H5B H9 3.0687 no 4_565
H5B H16A 2.9102 no 2_745
H5B H16B 2.8983 no 2_745
H5B H17 3.0038 no 2_745
H6A O2 2.9603 no 2_755
H6A C1 3.4542 no 2_755
H6A C2 3.1627 no 2_755
H6A C19 3.2699 no 3_775
H6A H2 2.3146 no 2_755
H6A H5A 3.2180 no 2_755
H6A H12A 3.2487 no 3_765
H6A H18 3.2782 no 3_775
H6A H19A 2.5705 no 3_775
H6A H19B 3.2902 no 3_775
H6B O2 3.1934 no 2_755
H6B O4 3.2450 no 3_765
H6B C12 3.0574 no 3_765
H6B C16 3.4878 no 2_745
H6B H4 3.2006 no 2_745
H6B H11C 3.3560 no 2_755
H6B H12A 2.4239 no 3_765
H6B H12B 3.1764 no 3_765
H6B H16A 3.5868 no 2_745
H6B H16B 2.5878 no 2_745
H7 O3 3.0585 no 3_765
H7 C10 3.4627 no 3_765
H7 C17 3.2798 no 3_775
H7 C18 3.1991 no 3_775
H7 H12A 2.9173 no 3_765
H7 H16A 3.3577 no 3_775
H7 H17 3.0273 no 3_775
H7 H18 2.9018 no 3_775
H7 H19A 3.5277 no 3_775
H7 H19B 3.4631 no 3_775
H8 O4 3.5252 no 3_765
H8 C4 3.2861 no 2_745
H8 C5 3.4517 no 2_745
H8 C9 3.3606 no 3_765
H8 C10 3.3597 no 3_765
H8 H4 2.5538 no 2_745
H8 H5B 2.8240 no 2_745
H8 H9 2.9057 no 3_765
H9 O3 3.2593 no 3_765
H9 C4 3.3643 no 4_564
H9 C8 3.3748 no 3_765
H9 H3 3.5628 no 4_564
H9 H4 3.2224 no 4_564
H9 H5B 3.0687 no 4_564
H9 H8 2.9057 no 3_765
H11A O1 3.4452 no 2_645
H11A O4 3.4906 no 3_665
H11A C12 3.4556 no 3_665
H11A C20 3.2185 no 3_665
H11A H3 3.2156 no 2_645
H11A H12B 2.8084 no 3_665
H11A H13 3.4438 no 3_665
H11A H14 3.4132 no 2_645
H11A H15A 3.5704 no 1_545
H11A H20A 2.7939 no 3_665
H11A H20B 2.8101 no 3_665
H11B O1 2.8657 no 2_645
H11B C14 3.1132 no 2_645
H11B C15 3.3940 no 2_645
H11B H3 3.1687 no 2_645
H11B H12A 3.5060 no 4_555
H11B H12B 3.1709 no 4_555
H11B H14 2.2701 no 2_645
H11B H15A 2.7542 no 2_645
H11B H19B 3.5174 no 4_565
H11C O1 2.7530 no 2_645
H11C C15 3.0219 no 1_545
H11C C16 3.0345 no 1_545
H11C C20 3.5935 no 3_665
H11C H6B 3.3560 no 2_745
H11C H12B 3.1733 no 4_555
H11C H14 3.3860 no 2_645
H11C H15A 2.3602 no 1_545
H11C H15B 3.3130 no 1_545
H11C H16A 2.8195 no 1_545
H11C H16B 2.7843 no 1_545
H11C H20A 2.7989 no 3_665
H11C H20B 3.5048 no 3_665
H12A C6 3.0766 no 3_765
H12A C7 3.2196 no 3_765
H12A H6A 3.2487 no 3_765
H12A H6B 2.4239 no 3_765
H12A H7 2.9173 no 3_765
H12A H11B 3.5060 no 4_554
H12A H15B 3.5186 no 1_545
H12A H16A 2.9445 no 1_545
H12A H19B 2.7745 no 1_545
H12B O1 2.6427 no 3_665
H12B C1 3.5054 no 3_665
H12B C11 3.5934 no 3_665
H12B H6B 3.1764 no 3_765
H12B H11A 2.8084 no 3_665
H12B H11B 3.1709 no 4_554
H12B H11C 3.1733 no 4_554
H12B H13 3.0356 no 3_665
H12B H14 3.1375 no 3_665
H12C C13 3.4691 no 3_665
H12C H13 2.7703 no 3_665
H12C H15B 3.4630 no 1_545
H12C H16A 2.9904 no 1_545
H13 C12 3.3447 no 3_665
H13 H11A 3.4438 no 3_665
H13 H12B 3.0356 no 3_665
H13 H12C 2.7703 no 3_665
H14 C11 3.1385 no 2_655
H14 H11A 3.4132 no 2_655
H14 H11B 2.2701 no 2_655
H14 H11C 3.3860 no 2_655
H14 H12B 3.1375 no 3_665
H15A O1 3.0029 no 2_655
H15A C11 3.3093 no 1_565
H15A C11 3.5940 no 2_655
H15A C20 3.4137 no 3_675
H15A H11A 3.5704 no 1_565
H15A H11B 2.7542 no 2_655
H15A H11C 2.3602 no 1_565
H15A H19B 3.5689 no 3_675
H15A H20A 2.4454 no 3_675
H15B C15 3.4893 no 3_675
H15B C20 3.4332 no 3_675
H15B H11C 3.3130 no 1_565
H15B H12A 3.5186 no 1_565
H15B H12C 3.4630 no 1_565
H15B H15B 2.7554 no 3_675
H15B H19B 3.5915 no 3_675
H15B H20A 2.5929 no 3_675
H16A O2 3.3691 no 1_565
H16A O3 2.5832 no 1_565
H16A C5 3.5821 no 2_755
H16A C11 3.4681 no 1_565
H16A C12 3.3913 no 1_565
H16A H5A 3.4832 no 2_755
H16A H5B 2.9102 no 2_755
H16A H6B 3.5868 no 2_755
H16A H7 3.3577 no 3_775
H16A H11C 2.8195 no 1_565
H16A H12A 2.9445 no 1_565
H16A H12C 2.9904 no 1_565
H16B C5 3.1349 no 2_755
H16B C6 3.2790 no 2_755
H16B H5A 2.8057 no 2_755
H16B H5B 2.8983 no 2_755
H16B H6B 2.5878 no 2_755
H16B H11C 2.7843 no 1_565
H17 C5 3.2342 no 2_755
H17 C18 3.2928 no 3_775
H17 H2 3.5944 no 2_755
H17 H5A 2.5594 no 2_755
H17 H5B 3.0038 no 2_755
H17 H7 3.0273 no 3_775
H17 H18 2.3406 no 3_775
H17 H19A 3.5067 no 3_775
H18 C7 3.5908 no 3_775
H18 C17 3.0748 no 3_775
H18 C18 3.1749 no 3_775
H18 H6A 3.2782 no 3_775
H18 H7 2.9018 no 3_775
H18 H17 2.3406 no 3_775
H18 H18 2.5395 no 3_775
H19A O1 3.2558 no 4_564
H19A O2 3.2276 no 4_564
H19A C1 2.8235 no 4_564
H19A C2 2.7451 no 4_564
H19A C3 2.9037 no 4_564
H19A C6 3.4499 no 3_775
H19A H2 2.5766 no 4_564
H19A H3 3.0260 no 4_564
H19A H5A 3.5028 no 4_564
H19A H6A 2.5705 no 3_775
H19A H7 3.5277 no 3_775
H19A H17 3.5067 no 3_775
H19B C12 3.5725 no 1_565
H19B H6A 3.2902 no 3_775
H19B H7 3.4631 no 3_775
H19B H11B 3.5174 no 4_564
H19B H12A 2.7745 no 1_565
H19B H15A 3.5689 no 3_675
H19B H15B 3.5915 no 3_675
H20A O1 3.0931 no 4_564
H20A C1 3.5991 no 4_564
H20A C11 3.2307 no 3_665
H20A C15 2.9706 no 3_675
H20A H3 3.3816 no 4_564
H20A H11A 2.7939 no 3_665
H20A H11C 2.7989 no 3_665
H20A H15A 2.4454 no 3_675
H20A H15B 2.5929 no 3_675
H20B O1 3.4096 no 4_564
H20B C3 2.9626 no 4_564
H20B C11 3.5226 no 3_665
H20B H3 2.3810 no 4_564
H20B H11A 2.8101 no 3_665
H20B H11C 3.5048 no 3_665

loop_
_geom_torsion_atom_site_label_1
_geom_torsion_atom_site_label_2
_geom_torsion_atom_site_label_3
_geom_torsion_atom_site_label_4
_geom_torsion
_geom_torsion_publ_flag
C2 Ru1 C3 C2 0.00(9) no
C2 Ru1 C3 C4 128.26(17) no
C3 Ru1 C2 C1 110.7(2) no
C3 Ru1 C2 C3 0.00(10) no
C2 Ru1 C4 C3 -31.76(8) no
C2 Ru1 C4 C5 89.65(12) no
C4 Ru1 C2 C1 141.10(17) no
C4 Ru1 C2 C3 30.37(8) no
C2 Ru1 C7 C6 -58.18(15) no
C2 Ru1 C7 C8 58.14(11) no
C7 Ru1 C2 C1 -152.59(14) no
C7 Ru1 C2 C3 96.68(10) no
C2 Ru1 C8 C7 -124.77(10) no
C2 Ru1 C8 C9 107.90(9) no
C8 Ru1 C2 C1 -121.82(15) no
C8 Ru1 C2 C3 127.45(9) no
C2 Ru1 C9 C8 -72.57(9) no
C2 Ru1 C9 C10 37.11(13) no
C9 Ru1 C2 C1 -85.96(14) no
C9 Ru1 C2 C3 163.31(8) no
C2 Ru1 C13 C14 79.20(10) no
C2 Ru1 C13 C20 -159.35(11) no
C13 Ru1 C2 C1 1.15(15) no
C13 Ru1 C2 C3 -109.58(9) no
C2 Ru1 C14 C13 -101.80(9) no
C2 Ru1 C14 C15 136.51(12) no
C14 Ru1 C2 C1 36.17(14) no
C14 Ru1 C2 C3 -74.56(9) no
C2 Ru1 C17 C16 -45.46(18) no
C2 Ru1 C17 C18 -166.86(9) no
C17 Ru1 C2 C1 104.21(16) no
C17 Ru1 C2 C3 -6.52(16) no
C3 Ru1 C4 C3 0.00(10) no
C3 Ru1 C4 C5 121.41(19) no
C4 Ru1 C3 C2 -128.26(17) no
C4 Ru1 C3 C4 0.00(10) no
C3 Ru1 C7 C6 -19.39(16) no
C3 Ru1 C7 C8 96.93(11) no
C7 Ru1 C3 C2 -94.38(10) no
C7 Ru1 C3 C4 33.87(12) no
C3 Ru1 C8 C7 -94.58(10) no
C3 Ru1 C8 C9 138.09(9) no
C8 Ru1 C3 C2 -55.83(11) no
C8 Ru1 C3 C4 72.43(11) no
C3 Ru1 C9 C8 -59.06(13) no
C3 Ru1 C9 C10 50.62(17) no
C9 Ru1 C3 C2 -22.55(15) no
C9 Ru1 C3 C4 105.71(11) no
C3 Ru1 C13 C14 42.83(11) no
C3 Ru1 C13 C20 164.29(11) no
C13 Ru1 C3 C2 77.33(10) no
C13 Ru1 C3 C4 -154.41(9) no
C3 Ru1 C14 C13 -138.25(10) no
C3 Ru1 C14 C15 100.06(12) no
C14 Ru1 C3 C2 101.17(10) no
C14 Ru1 C3 C4 -130.57(11) no
C3 Ru1 C17 C16 -49.54(13) no
C3 Ru1 C17 C18 -170.94(9) no
C17 Ru1 C3 C2 175.85(9) no
C17 Ru1 C3 C4 -55.89(11) no
C3 Ru1 C18 C17 14.05(18) no
C3 Ru1 C18 C19 -106.16(15) no
C18 Ru1 C3 C2 167.17(10) no
C18 Ru1 C3 C4 -64.58(16) no
C4 Ru1 C7 C6 0.08(13) no
C4 Ru1 C7 C8 116.40(11) no
C7 Ru1 C4 C3 -146.63(11) no
C7 Ru1 C4 C5 -25.22(12) no
C4 Ru1 C8 C7 -60.83(10) no
C4 Ru1 C8 C9 171.85(9) no
C8 Ru1 C4 C3 -114.03(10) no
C8 Ru1 C4 C5 7.38(13) no
C4 Ru1 C9 C8 -10.86(14) no
C4 Ru1 C9 C10 98.82(14) no
C9 Ru1 C4 C3 -107.39(11) no
C9 Ru1 C4 C5 14.02(17) no
C4 Ru1 C13 C14 21.38(15) no
C4 Ru1 C13 C20 142.83(11) no
C13 Ru1 C4 C3 37.24(15) no
C13 Ru1 C4 C5 158.64(10) no
C4 Ru1 C14 C13 -165.15(9) no
C4 Ru1 C14 C15 73.16(13) no
C14 Ru1 C4 C3 49.83(10) no
C14 Ru1 C4 C5 171.24(11) no
C4 Ru1 C17 C16 -78.49(12) no
C4 Ru1 C17 C18 160.11(10) no
C17 Ru1 C4 C3 126.43(10) no
C17 Ru1 C4 C5 -112.16(13) no
C4 Ru1 C18 C17 -22.64(13) no
C4 Ru1 C18 C19 -142.86(12) no
C18 Ru1 C4 C3 139.89(9) no
C18 Ru1 C4 C5 -98.71(13) no
C7 Ru1 C8 C7 0.00(11) no
C7 Ru1 C8 C9 -127.33(18) no
C8 Ru1 C7 C6 -116.3(2) no
C8 Ru1 C7 C8 0.00(10) no
C7 Ru1 C9 C8 31.55(9) no
C7 Ru1 C9 C10 141.23(16) no
C9 Ru1 C7 C6 -148.54(17) no
C9 Ru1 C7 C8 -32.22(9) no
C7 Ru1 C13 C14 -151.76(12) no
C7 Ru1 C13 C20 -30.3(2) no
C13 Ru1 C7 C6 175.24(10) no
C13 Ru1 C7 C8 -68.44(18) no
C7 Ru1 C17 C16 -155.31(13) no
C7 Ru1 C17 C18 83.29(10) no
C17 Ru1 C7 C6 84.89(14) no
C17 Ru1 C7 C8 -158.80(11) no
C7 Ru1 C18 C17 -92.73(10) no
C7 Ru1 C18 C19 147.06(14) no
C18 Ru1 C7 C6 121.90(15) no
C18 Ru1 C7 C8 -121.78(11) no
C8 Ru1 C9 C8 -0.00(10) no
C8 Ru1 C9 C10 109.68(18) no
C9 Ru1 C8 C7 127.33(17) no
C9 Ru1 C8 C9 0.00(9) no
C8 Ru1 C13 C14 166.40(8) no
C8 Ru1 C13 C20 -72.14(14) no
C13 Ru1 C8 C7 142.41(9) no
C13 Ru1 C8 C9 15.08(13) no
C8 Ru1 C14 C13 -30.0(3) no
C8 Ru1 C14 C15 -151.72(16) no
C14 Ru1 C8 C7 162.85(15) no
C14 Ru1 C8 C9 35.5(3) no
C8 Ru1 C17 C16 -169.79(10) no
C8 Ru1 C17 C18 68.81(12) no
C17 Ru1 C8 C7 24.55(13) no
C17 Ru1 C8 C9 -102.78(10) no
C8 Ru1 C18 C17 -124.16(9) no
C8 Ru1 C18 C19 115.63(13) no
C18 Ru1 C8 C7 59.51(10) no
C18 Ru1 C8 C9 -67.82(10) no
C9 Ru1 C13 C14 175.57(10) no
C9 Ru1 C13 C20 -62.97(12) no
C13 Ru1 C9 C8 -167.41(9) no
C13 Ru1 C9 C10 -57.73(13) no
C9 Ru1 C14 C13 -5.23(13) no
C9 Ru1 C14 C15 -126.91(11) no
C14 Ru1 C9 C8 -164.35(8) no
C14 Ru1 C9 C10 -54.67(16) no
C9 Ru1 C17 C16 146.31(10) no
C9 Ru1 C17 C18 24.91(13) no
C17 Ru1 C9 C8 100.16(10) no
C17 Ru1 C9 C10 -150.16(12) no
C9 Ru1 C18 C17 -158.72(10) no
C9 Ru1 C18 C19 81.07(13) no
C18 Ru1 C9 C8 114.86(10) no
C18 Ru1 C9 C10 -135.46(13) no
C13 Ru1 C14 C13 0.00(9) no
C13 Ru1 C14 C15 -121.69(18) no
C14 Ru1 C13 C14 0.00(9) no
C14 Ru1 C13 C20 121.46(18) no
C13 Ru1 C17 C16 58.05(12) no
C13 Ru1 C17 C18 -63.35(10) no
C17 Ru1 C13 C14 -63.87(10) no
C17 Ru1 C13 C20 57.58(12) no
C13 Ru1 C18 C17 114.06(10) no
C13 Ru1 C18 C19 -6.15(12) no
C18 Ru1 C13 C14 -97.24(10) no
C18 Ru1 C13 C20 24.21(11) no
C14 Ru1 C17 C16 25.69(11) no
C14 Ru1 C17 C18 -95.71(10) no
C17 Ru1 C14 C13 113.85(10) no
C17 Ru1 C14 C15 -7.84(11) no
C14 Ru1 C18 C17 78.45(10) no
C14 Ru1 C18 C19 -41.76(13) no
C18 Ru1 C14 C13 76.89(9) no
C18 Ru1 C14 C15 -44.80(12) no
C17 Ru1 C18 C17 0.00(10) no
C17 Ru1 C18 C19 -120.2(2) no
C18 Ru1 C17 C16 121.40(19) no
C18 Ru1 C17 C18 0.00(10) no
C11 O2 C1 O1 0.8(4) no
C11 O2 C1 C2 178.1(3) no
C12 O4 C10 O3 4.9(4) no
C12 O4 C10 C9 -175.11(19) no
O1 C1 C2 Ru1 -67.7(3) no
O1 C1 C2 C3 15.4(3) no
O2 C1 C2 Ru1 115.14(18) no
O2 C1 C2 C3 -161.76(16) no
Ru1 C2 C3 Ru1 0.0 no
Ru1 C2 C3 C4 -62.25(15) no
C1 C2 C3 Ru1 -118.08(17) no
C1 C2 C3 C4 179.67(16) no
Ru1 C3 C4 Ru1 0.0 no
Ru1 C3 C4 C5 -95.59(17) no
C2 C3 C4 Ru1 60.63(17) no
C2 C3 C4 C5 -35.0(3) no
Ru1 C4 C5 C6 48.2(2) no
C3 C4 C5 C6 122.8(3) no
C4 C5 C6 C7 -49.7(3) no
C5 C6 C7 Ru1 25.6(3) no
C5 C6 C7 C8 -53.6(3) no
Ru1 C7 C8 Ru1 0.0 no
Ru1 C7 C8 C9 60.79(16) no
C6 C7 C8 Ru1 106.4(3) no
C6 C7 C8 C9 167.19(19) no
Ru1 C8 C9 Ru1 0.0 no
Ru1 C8 C9 C10 -111.97(16) no
C7 C8 C9 Ru1 -61.18(19) no
C7 C8 C9 C10 -173.16(18) no
Ru1 C9 C10 O3 -77.4(3) no
Ru1 C9 C10 O4 102.56(17) no
C8 C9 C10 O3 1.5(4) no
C8 C9 C10 O4 -178.53(17) no
Ru1 C13 C14 Ru1 0.0 no
Ru1 C13 C14 C15 105.05(17) no
Ru1 C13 C20 C19 -39.1(2) no
C14 C13 C20 C19 43.5(3) no
C20 C13 C14 Ru1 -103.0(2) no
C20 C13 C14 C15 2.0(3) no
Ru1 C14 C15 C16 -11.3(2) no
C13 C14 C15 C16 -94.2(3) no
C14 C15 C16 C17 34.0(3) no
C15 C16 C17 Ru1 -40.6(2) no
C15 C16 C17 C18 42.0(3) no
Ru1 C17 C18 Ru1 0.0 no
Ru1 C17 C18 C19 107.74(18) no
C16 C17 C18 Ru1 -103.5(2) no
C16 C17 C18 C19 4.3(4) no
Ru1 C18 C19 C20 -12.9(3) no
C17 C18 C19 C20 -96.0(3) no
C18 C19 C20 C13 34.4(3) no
